data_7246711
loop_
_publ_author_name
'Acebedo-Mart\'inez, Francisco Javier'
'Dom\'inguez-Mart\'in, Alicia'
'Alarc\'on-Payer, Carolina'
'Frontera, Antonio'
'Ib\'a\~nez, \'Angel'
'Choquesillo-Lazarte, Duane'

_publ_section_title
;
 Evaluation of synthon influence on ethenzamide--polyphenol pharmaceutical
 cocrystals
;
_journal_issue 21
_journal_name_full CrystEngComm
_journal_page_first 3150
_journal_page_last 3163
_journal_paper_doi 10.1039/D3CE00234A
_journal_volume 25
_journal_year 2023
_chemical_formula_moiety 'C9 H11 N O2, C3 H3 O'
_chemical_formula_sum 'C12 H14 N O3'
_chemical_formula_weight 220.24
_space_group_crystal_system triclinic
_space_group_IT_number 2
_space_group_name_Hall '-P 1'
_space_group_name_H-M_alt 'P -1'
_atom_sites_solution_hydrogens geom
_audit_creation_date 2023-03-11
_audit_creation_method
;
Olex2 1.5
(compiled 2022.04.07 svn.rca3783a0 for OlexSys, GUI svn.r6498)
;
_audit_update_record
;
2023-03-11 deposited with the CCDC.	2023-05-03 downloaded from the CCDC.
;
_cell_angle_alpha 99.864(3)
_cell_angle_beta 99.082(3)
_cell_angle_gamma 107.888(3)
_cell_formula_units_Z 2
_cell_length_a 7.2548(5)
_cell_length_b 9.0844(6)
_cell_length_c 9.5457(5)
_cell_measurement_reflns_used 3416
_cell_measurement_temperature 298(2)
_cell_measurement_theta_max 66.35
_cell_measurement_theta_min 6.57
_cell_volume 574.80(6)
_computing_cell_refinement 'SAINT v8.34A (Bruker, 2013)'
_computing_data_collection 'Bruker Apex 4, 2022'
_computing_data_reduction 'SAINT v8.34A (Bruker, 2013)'
_computing_molecular_graphics 'Olex2 1.5 (Dolomanov et al., 2009)'
_computing_publication_material 'Olex2 1.5 (Dolomanov et al., 2009)'
_computing_structure_refinement 'XL  (Sheldrick, 2008)'
_computing_structure_solution 'XT (Sheldrick, 2015)'
_diffrn_ambient_temperature 298(2)
_diffrn_measured_fraction_theta_full 0.966
_diffrn_measured_fraction_theta_max 0.966
_diffrn_measurement_device_type 'Bruker D8 Venture'
_diffrn_measurement_method '\f and \w scans'
_diffrn_radiation_type CuK\a
_diffrn_radiation_wavelength 1.54178
_diffrn_reflns_av_R_equivalents 0.0641
_diffrn_reflns_av_unetI/netI 0.0424
_diffrn_reflns_Laue_measured_fraction_full 0.966
_diffrn_reflns_Laue_measured_fraction_max 0.966
_diffrn_reflns_limit_h_max 8
_diffrn_reflns_limit_h_min -8
_diffrn_reflns_limit_k_max 10
_diffrn_reflns_limit_k_min -10
_diffrn_reflns_limit_l_max 11
_diffrn_reflns_limit_l_min -11
_diffrn_reflns_number 9342
_diffrn_reflns_point_group_measured_fraction_full 0.966
_diffrn_reflns_point_group_measured_fraction_max 0.966
_diffrn_reflns_theta_full 66.467
_diffrn_reflns_theta_max 66.467
_diffrn_reflns_theta_min 5.262
_exptl_absorpt_coefficient_mu 0.756
_exptl_absorpt_correction_T_max 0.7528
_exptl_absorpt_correction_T_min 0.5177
_exptl_absorpt_correction_type multi-scan
_exptl_absorpt_process_details
;
SADABS-2008/1 (Bruker,2008) was used for absorption correction.
wR2(int) was 0.1140 before and 0.0802 after correction.
The Ratio of minimum to maximum transmission is 0.6877.
The \l/2 correction factor is 0.0015.
;
_exptl_crystal_colour colourless
_exptl_crystal_colour_primary colourless
_exptl_crystal_density_diffrn 1.273
_exptl_crystal_description block
_exptl_crystal_F_000 234
_exptl_crystal_size_max 0.1
_exptl_crystal_size_mid 0.08
_exptl_crystal_size_min 0.06
_refine_diff_density_max 0.156
_refine_diff_density_min -0.153
_refine_diff_density_rms 0.037
_refine_ls_extinction_coef 0.070(9)
_refine_ls_extinction_expression Fc^*^=kFc[1+0.001xFc^2^\l^3^/sin(2\q)]^-1/4^
_refine_ls_extinction_method 'SHELXL-2019/1 (Sheldrick 2019)'
_refine_ls_goodness_of_fit_ref 1.065
_refine_ls_hydrogen_treatment constr
_refine_ls_matrix_type full
_refine_ls_number_parameters 148
_refine_ls_number_reflns 1958
_refine_ls_number_restraints 0
_refine_ls_restrained_S_all 1.065
_refine_ls_R_factor_all 0.0465
_refine_ls_R_factor_gt 0.0443
_refine_ls_shift/su_max 0.001
_refine_ls_shift/su_mean 0.000
_refine_ls_structure_factor_coef Fsqd
_refine_ls_weighting_details 'w=1/[\s^2^(Fo^2^)+(0.0726P)^2^+0.0506P] where P=(Fo^2^+2Fc^2^)/3'
_refine_ls_weighting_scheme calc
_refine_ls_wR_factor_gt 0.1235
_refine_ls_wR_factor_ref 0.1264
_reflns_Friedel_coverage 0.000
_reflns_number_gt 1790
_reflns_number_total 1958
_reflns_threshold_expression 'I > 2\s(I)'
_cod_data_source_file d3ce00234a2.cif
_cod_data_source_block ehq
_cod_depositor_comments
;
The following automatic conversions were performed:

data item '_exptl_absorpt_correction_type' value 'MULTI-SCAN' was
changed to 'multi-scan' in accordance with the
/home/data/users/saulius/crontab/automatic-downloads/rss-feeds/RSC/lib/dictionaries/cif_core.dic
dictionary named 'cif_core.dic' version 2.4.2 last updated on
2011-04-26.

Automatic conversion script
Id: cif_fix_values 8170 2020-07-09 18:12:32Z antanas 

 Adding full bibliography for 7246710--7246713.cif.
;
_cod_database_code 7246711
_shelx_shelxl_version_number 2019/1
_shelx_space_group_comment
;
The symmetry employed for this shelxl refinement is uniquely defined
by the following loop, which should always be used as a source of
symmetry information in preference to the above space-group names.
They are only intended as comments.
;
_shelx_estimated_absorpt_t_max 0.956
_shelx_estimated_absorpt_t_min 0.928
_olex2_refinement_description
;
1. Fixed Uiso
 At 1.2 times of:
  All C(H) groups, All C(H,H) groups, All N(H,H) groups
 At 1.5 times of:
  All C(H,H,H) groups, All O(H) groups
2.a Secondary CH2 refined with riding coordinates:
 C8(H8A,H8B)
2.b Aromatic/amide H refined with riding coordinates:
 C3(H3), C4(H4), C5(H5), C6(H6), C11(H11), C12(H12)
2.c X=CH2 refined with riding coordinates:
 N1(H1A,H1B)
2.d Idealised Me refined as rotating group:
 C9(H9A,H9B,H9C)
2.e Idealised tetrahedral OH refined as rotating group:
 O3(H3A)
;
_olex2_submission_special_instructions 'No special instructions were received'

loop_
_space_group_symop_operation_xyz
'x, y, z'
'-x, -y, -z'

loop_
_atom_site_label
_atom_site_type_symbol
_atom_site_fract_x
_atom_site_fract_y
_atom_site_fract_z
_atom_site_U_iso_or_equiv
_atom_site_adp_type
_atom_site_occupancy
_atom_site_site_symmetry_order
_atom_site_calc_flag
_atom_site_refinement_flags_posn
_atom_site_refinement_flags_adp
_atom_site_refinement_flags_occupancy
_atom_site_disorder_assembly
_atom_site_disorder_group
O1 O 0.15112(18) 0.79946(12) 0.17966(11) 0.0781(4) Uani 1 1 d . . . . .
N1 N 0.19059(18) 0.80486(13) -0.04633(12) 0.0635(4) Uani 1 1 d . . . . .
H1A H 0.163357 0.703559 -0.069468 0.076 Uiso 1 1 calc R U . . .
H1B H 0.218181 0.860210 -0.109716 0.076 Uiso 1 1 calc R U . . .
C1 C 0.23964(17) 1.05258(15) 0.12506(13) 0.0501(3) Uani 1 1 d . . . . .
O2 O 0.30166(15) 1.08970(11) -0.10497(10) 0.0629(3) Uani 1 1 d . . . . .
C2 C 0.29384(18) 1.15533(15) 0.03285(14) 0.0523(4) Uani 1 1 d . . . . .
C3 C 0.3345(2) 1.31767(17) 0.08268(17) 0.0661(4) Uani 1 1 d . . . . .
H3 H 0.370933 1.385942 0.021696 0.079 Uiso 1 1 calc R U . . .
C4 C 0.3211(2) 1.37783(17) 0.22197(18) 0.0710(4) Uani 1 1 d . . . . .
H4 H 0.349040 1.486589 0.254135 0.085 Uiso 1 1 calc R U . . .
C5 C 0.2672(2) 1.27952(18) 0.31369(16) 0.0681(4) Uani 1 1 d . . . . .
H5 H 0.257619 1.320599 0.407376 0.082 Uiso 1 1 calc R U . . .
C6 C 0.2273(2) 1.11853(17) 0.26463(14) 0.0599(4) Uani 1 1 d . . . . .
H6 H 0.190858 1.051809 0.326884 0.072 Uiso 1 1 calc R U . . .
C7 C 0.19002(18) 0.87525(15) 0.08619(14) 0.0536(3) Uani 1 1 d . . . . .
C8 C 0.3534(2) 1.18944(19) -0.20390(16) 0.0688(4) Uani 1 1 d . . . . .
H8A H 0.487228 1.265341 -0.166528 0.083 Uiso 1 1 calc R U . . .
H8B H 0.262433 1.247694 -0.216571 0.083 Uiso 1 1 calc R U . . .
C9 C 0.3399(3) 1.0831(2) -0.34593(17) 0.0874(5) Uani 1 1 d . . . . .
H9A H 0.378804 1.146308 -0.414236 0.131 Uiso 1 1 calc R U . . .
H9B H 0.205635 1.011454 -0.383621 0.131 Uiso 1 1 calc R U . . .
H9C H 0.426685 1.023123 -0.331168 0.131 Uiso 1 1 calc R U . . .
O3 O -0.09200(15) 0.52848(11) 0.21541(10) 0.0651(3) Uani 1 1 d . . . . .
H3A H -0.015210 0.610811 0.204055 0.098 Uiso 1 1 calc R U . . .
C10 C -0.04387(19) 0.51832(14) 0.35810(13) 0.0522(4) Uani 1 1 d . . . . .
C11 C -0.16779(19) 0.39349(15) 0.40123(14) 0.0557(4) Uani 1 1 d . . . . .
H11 H -0.281111 0.321687 0.335186 0.067 Uiso 1 1 calc R U . . .
C12 C -0.12392(19) 0.37497(14) 0.54219(14) 0.0559(4) Uani 1 1 d . . . . .
H12 H -0.207546 0.290390 0.570172 0.067 Uiso 1 1 calc R U . . .

loop_
_atom_site_aniso_label
_atom_site_aniso_U_11
_atom_site_aniso_U_22
_atom_site_aniso_U_33
_atom_site_aniso_U_23
_atom_site_aniso_U_13
_atom_site_aniso_U_12
O1 0.1122(9) 0.0552(6) 0.0635(6) 0.0291(5) 0.0191(6) 0.0160(6)
N1 0.0856(8) 0.0442(6) 0.0595(7) 0.0156(5) 0.0144(6) 0.0197(5)
C1 0.0503(6) 0.0484(7) 0.0520(7) 0.0171(5) 0.0081(5) 0.0162(5)
O2 0.0835(7) 0.0530(6) 0.0574(6) 0.0235(4) 0.0235(4) 0.0211(5)
C2 0.0530(7) 0.0497(7) 0.0571(7) 0.0185(6) 0.0133(5) 0.0177(5)
C3 0.0732(9) 0.0493(8) 0.0811(10) 0.0235(7) 0.0258(7) 0.0199(6)
C4 0.0767(9) 0.0503(8) 0.0856(10) 0.0105(7) 0.0223(8) 0.0222(7)
C5 0.0759(9) 0.0645(9) 0.0633(8) 0.0071(7) 0.0160(7) 0.0276(7)
C6 0.0653(8) 0.0613(8) 0.0549(7) 0.0182(6) 0.0127(6) 0.0222(6)
C7 0.0563(7) 0.0488(7) 0.0540(7) 0.0197(5) 0.0068(5) 0.0142(5)
C8 0.0827(10) 0.0718(9) 0.0707(9) 0.0411(7) 0.0283(7) 0.0340(8)
C9 0.1064(13) 0.1009(13) 0.0605(9) 0.0345(9) 0.0231(8) 0.0330(10)
O3 0.0860(7) 0.0505(6) 0.0579(6) 0.0207(4) 0.0127(5) 0.0196(5)
C10 0.0657(7) 0.0429(6) 0.0546(7) 0.0161(5) 0.0171(5) 0.0239(5)
C11 0.0601(7) 0.0447(7) 0.0604(7) 0.0135(5) 0.0133(6) 0.0149(5)
C12 0.0664(8) 0.0418(6) 0.0624(8) 0.0176(5) 0.0221(6) 0.0160(5)

loop_
_atom_type_symbol
_atom_type_description
_atom_type_scat_dispersion_real
_atom_type_scat_dispersion_imag
_atom_type_scat_source
C C 0.0181 0.0091 'International Tables Vol C Tables 4.2.6.8 and 6.1.1.4'
H H 0.0000 0.0000 'International Tables Vol C Tables 4.2.6.8 and 6.1.1.4'
N N 0.0311 0.0180 'International Tables Vol C Tables 4.2.6.8 and 6.1.1.4'
O O 0.0492 0.0322 'International Tables Vol C Tables 4.2.6.8 and 6.1.1.4'

loop_
_geom_angle_atom_site_label_1
_geom_angle_atom_site_label_2
_geom_angle_atom_site_label_3
_geom_angle
_geom_angle_site_symmetry_1
_geom_angle_site_symmetry_3
_geom_angle_publ_flag
H1A N1 H1B 120.0 . . ?
C7 N1 H1A 120.0 . . ?
C7 N1 H1B 120.0 . . ?
C2 C1 C7 125.76(11) . . ?
C6 C1 C2 117.88(12) . . ?
C6 C1 C7 116.35(11) . . ?
C2 O2 C8 119.76(11) . . ?
O2 C2 C1 117.68(11) . . ?
O2 C2 C3 122.53(12) . . ?
C3 C2 C1 119.78(12) . . ?
C2 C3 H3 119.8 . . ?
C4 C3 C2 120.34(13) . . ?
C4 C3 H3 119.8 . . ?
C3 C4 H4 119.6 . . ?
C5 C4 C3 120.89(13) . . ?
C5 C4 H4 119.6 . . ?
C4 C5 H5 120.6 . . ?
C4 C5 C6 118.86(13) . . ?
C6 C5 H5 120.6 . . ?
C1 C6 H6 118.9 . . ?
C5 C6 C1 122.24(13) . . ?
C5 C6 H6 118.9 . . ?
O1 C7 N1 121.66(12) . . ?
O1 C7 C1 119.07(12) . . ?
N1 C7 C1 119.26(11) . . ?
O2 C8 H8A 110.3 . . ?
O2 C8 H8B 110.3 . . ?
O2 C8 C9 107.03(13) . . ?
H8A C8 H8B 108.6 . . ?
C9 C8 H8A 110.3 . . ?
C9 C8 H8B 110.3 . . ?
C8 C9 H9A 109.5 . . ?
C8 C9 H9B 109.5 . . ?
C8 C9 H9C 109.5 . . ?
H9A C9 H9B 109.5 . . ?
H9A C9 H9C 109.5 . . ?
H9B C9 H9C 109.5 . . ?
C10 O3 H3A 109.5 . . ?
O3 C10 C11 117.81(12) . . ?
O3 C10 C12 122.90(11) . 2_566 ?
C11 C10 C12 119.27(12) . 2_566 ?
C10 C11 H11 119.8 . . ?
C10 C11 C12 120.32(12) . . ?
C12 C11 H11 119.8 . . ?
C10 C12 H12 119.8 2_566 . ?
C11 C12 C10 120.41(12) . 2_566 ?
C11 C12 H12 119.8 . . ?

loop_
_geom_bond_atom_site_label_1
_geom_bond_atom_site_label_2
_geom_bond_distance
_geom_bond_site_symmetry_2
_geom_bond_publ_flag
O1 C7 1.2330(16) . ?
N1 H1A 0.8600 . ?
N1 H1B 0.8600 . ?
N1 C7 1.3173(16) . ?
C1 C2 1.4021(17) . ?
C1 C6 1.3926(18) . ?
C1 C7 1.5030(18) . ?
O2 C2 1.3656(15) . ?
O2 C8 1.4317(15) . ?
C2 C3 1.3915(19) . ?
C3 H3 0.9300 . ?
C3 C4 1.379(2) . ?
C4 H4 0.9300 . ?
C4 C5 1.371(2) . ?
C5 H5 0.9300 . ?
C5 C6 1.380(2) . ?
C6 H6 0.9300 . ?
C8 H8A 0.9700 . ?
C8 H8B 0.9700 . ?
C8 C9 1.494(2) . ?
C9 H9A 0.9600 . ?
C9 H9B 0.9600 . ?
C9 H9C 0.9600 . ?
O3 H3A 0.8200 . ?
O3 C10 1.3778(15) . ?
C10 C11 1.3835(18) . ?
C10 C12 1.3859(19) 2_566 ?
C11 H11 0.9300 . ?
C11 C12 1.3840(18) . ?
C12 H12 0.9300 . ?

loop_
_geom_hbond_atom_site_label_D
_geom_hbond_atom_site_label_H
_geom_hbond_atom_site_label_A
_geom_hbond_distance_DH
_geom_hbond_distance_HA
_geom_hbond_distance_DA
_geom_hbond_angle_DHA
_geom_hbond_site_symmetry_A
_geom_hbond_publ_flag
N1 H1A O3 0.86 2.18 2.9861(15) 156.2 2_565 yes
N1 H1B O2 0.86 1.97 2.6488(14) 134.4 . yes
O3 H3A O1 0.82 1.84 2.6642(13) 178.0 . yes

loop_
_geom_torsion_atom_site_label_1
_geom_torsion_atom_site_label_2
_geom_torsion_atom_site_label_3
_geom_torsion_atom_site_label_4
_geom_torsion
_geom_torsion_site_symmetry_1
_geom_torsion_site_symmetry_2
_geom_torsion_site_symmetry_3
_geom_torsion_site_symmetry_4
_geom_torsion_publ_flag
C1 C2 C3 C4 -0.2(2) . . . . ?
O2 C2 C3 C4 178.82(12) . . . . ?
C2 C1 C6 C5 -0.3(2) . . . . ?
C2 C1 C7 O1 177.56(12) . . . . ?
C2 C1 C7 N1 -1.95(19) . . . . ?
C2 O2 C8 C9 -177.43(12) . . . . ?
C2 C3 C4 C5 -0.2(2) . . . . ?
C3 C4 C5 C6 0.4(2) . . . . ?
C4 C5 C6 C1 -0.1(2) . . . . ?
C6 C1 C2 O2 -178.63(10) . . . . ?
C6 C1 C2 C3 0.47(19) . . . . ?
C6 C1 C7 O1 -3.41(18) . . . . ?
C6 C1 C7 N1 177.08(11) . . . . ?
C7 C1 C2 O2 0.39(19) . . . . ?
C7 C1 C2 C3 179.48(12) . . . . ?
C7 C1 C6 C5 -179.42(12) . . . . ?
C8 O2 C2 C1 179.07(11) . . . . ?
C8 O2 C2 C3 0.0(2) . . . . ?
O3 C10 C11 C12 178.30(11) . . . . ?
C10 C11 C12 C10 0.4(2) . . . 2_566 ?
C12 C10 C11 C12 -0.4(2) 2_566 . . . ?
